data_7047305
loop_
_publ_author_name
'Srinivasa Reddy, T.'
'Priv\'er, Steven H'
'Rao, Vijay V.'
'Mirzadeh, Nedaossadat'
'Bhargava, Suresh K.'

_publ_section_title
;
 Gold(i) and gold(iii) phosphine complexes: synthesis, anticancer
 activities towards 2D and 3D cancer models, and apoptosis inducing
 properties.
;
_journal_issue 43
_journal_name_full 'Dalton transactions (Cambridge, England : 2003)'
_journal_page_first 15312
_journal_page_last 15323
_journal_paper_doi 10.1039/c8dt01724g
_journal_volume 47
_journal_year 2018
_chemical_formula_moiety 'C24 H27 Au Cl3 O6 P, C H2 Cl2'
_chemical_formula_sum 'C25 H29 Au Cl5 O6 P'
_chemical_formula_weight 830.67
_space_group_crystal_system monoclinic
_space_group_IT_number 14
_space_group_name_Hall '-P 2yn'
_space_group_name_H-M_alt 'P 1 21/n 1'
_symmetry_space_group_name_Hall '-P 2yn'
_symmetry_space_group_name_H-M 'P 1 21/n 1'
_atom_sites_solution_hydrogens geom
_audit_creation_method SHELXL-2014/7
_audit_update_record
;
2017-12-17 deposited with the CCDC.
2018-08-20 downloaded from the CCDC.
;
_cell_angle_alpha 90
_cell_angle_beta 107.320(4)
_cell_angle_gamma 90
_cell_formula_units_Z 4
_cell_length_a 10.764(2)
_cell_length_b 20.118(4)
_cell_length_c 14.621(3)
_cell_measurement_reflns_used 9915
_cell_measurement_temperature 150(2)
_cell_measurement_theta_max 32.52
_cell_measurement_theta_min 2.50
_cell_volume 3022.6(10)
_computing_cell_refinement 'Bruker SAINT'
_computing_data_collection 'Bruker APEX2'
_computing_data_reduction 'Bruker SAINT'
_computing_structure_refinement 'SHELXL-2014/7 (Sheldrick, 2014)'
_computing_structure_solution 'SHELXS-97 (Sheldrick, 2008)'
_diffrn_ambient_temperature 150(2)
_diffrn_measured_fraction_theta_full 1.000
_diffrn_measured_fraction_theta_max 0.998
_diffrn_measurement_device_type 'Bruker APEX-II CCD'
_diffrn_measurement_method '\f and \w scans'
_diffrn_radiation_monochromator graphite
_diffrn_radiation_source 'sealed tube'
_diffrn_radiation_type MoK\a
_diffrn_radiation_wavelength 0.71073
_diffrn_reflns_av_R_equivalents 0.0333
_diffrn_reflns_av_unetI/netI 0.0209
_diffrn_reflns_Laue_measured_fraction_full 1.000
_diffrn_reflns_Laue_measured_fraction_max 0.998
_diffrn_reflns_limit_h_max 14
_diffrn_reflns_limit_h_min -16
_diffrn_reflns_limit_k_max 30
_diffrn_reflns_limit_k_min -30
_diffrn_reflns_limit_l_max 22
_diffrn_reflns_limit_l_min -22
_diffrn_reflns_number 73853
_diffrn_reflns_point_group_measured_fraction_full 1.000
_diffrn_reflns_point_group_measured_fraction_max 0.998
_diffrn_reflns_theta_full 25.242
_diffrn_reflns_theta_max 32.500
_diffrn_reflns_theta_min 1.776
_exptl_absorpt_coefficient_mu 5.400
_exptl_absorpt_correction_T_max 0.746
_exptl_absorpt_correction_T_min 0.650
_exptl_absorpt_correction_type multi-scan
_exptl_absorpt_process_details SADABS
_exptl_crystal_colour orange
_exptl_crystal_density_diffrn 1.826
_exptl_crystal_description plate
_exptl_crystal_F_000 1624
_exptl_crystal_recrystallization_method 'Re-crystallisation from solvent: CH2Cl2/hexane'
_exptl_crystal_size_max 0.182
_exptl_crystal_size_mid 0.109
_exptl_crystal_size_min 0.061
_refine_diff_density_max 1.841
_refine_diff_density_min -1.211
_refine_diff_density_rms 0.093
_refine_ls_extinction_method none
_refine_ls_goodness_of_fit_ref 1.017
_refine_ls_hydrogen_treatment constr
_refine_ls_matrix_type full
_refine_ls_number_parameters 349
_refine_ls_number_reflns 10938
_refine_ls_number_restraints 0
_refine_ls_restrained_S_all 1.017
_refine_ls_R_factor_all 0.0281
_refine_ls_R_factor_gt 0.0213
_refine_ls_shift/su_max 0.005
_refine_ls_shift/su_mean 0.000
_refine_ls_structure_factor_coef Fsqd
_refine_ls_weighting_details 'w=1/[\s^2^(Fo^2^)+(0.0170P)^2^+3.1460P] where P=(Fo^2^+2Fc^2^)/3'
_refine_ls_weighting_scheme calc
_refine_ls_wR_factor_gt 0.0444
_refine_ls_wR_factor_ref 0.0467
_reflns_Friedel_coverage 0.000
_reflns_number_gt 9551
_reflns_number_total 10938
_reflns_threshold_expression 'I > 2\s(I)'
_cod_data_source_file c8dt01724g2.cif
_cod_data_source_block shelx_CCDC6
_cod_depositor_comments 'Adding full bibliography for 7047299--7047305.cif.'
_cod_original_cell_volume 3022.4(11)
_cod_database_code 7047305
_shelx_shelxl_version_number 2014/7
_shelx_space_group_comment
;
The symmetry employed for this shelxl refinement is uniquely defined
by the following loop, which should always be used as a source of
symmetry information in preference to the above space-group names.
They are only intended as comments.
;
_shelx_estimated_absorpt_t_min 0.440
_shelx_estimated_absorpt_t_max 0.734

loop_
_space_group_symop_operation_xyz
'x, y, z'
'-x+1/2, y+1/2, -z+1/2'
'-x, -y, -z'
'x-1/2, -y-1/2, z-1/2'

loop_
_atom_site_label
_atom_site_type_symbol
_atom_site_fract_x
_atom_site_fract_y
_atom_site_fract_z
_atom_site_U_iso_or_equiv
_atom_site_adp_type
_atom_site_occupancy
_atom_site_site_symmetry_order
_atom_site_calc_flag
_atom_site_refinement_flags_posn
_atom_site_refinement_flags_adp
Au1 Au 0.98503(2) 0.13169(2) 0.26736(2) 0.01865(2) Uani 1 1 d . .
Cl1 Cl 1.09586(5) 0.03490(3) 0.26307(3) 0.02416(9) Uani 1 1 d . .
Cl2 Cl 1.18330(5) 0.18969(3) 0.31897(4) 0.03243(11) Uani 1 1 d . .
Cl3 Cl 0.87885(5) 0.22709(3) 0.28505(4) 0.03246(11) Uani 1 1 d . .
Cl4 Cl 0.71058(10) 0.12472(5) 0.71039(7) 0.0687(2) Uani 1 1 d . .
Cl5 Cl 0.50307(12) 0.18027(6) 0.55309(7) 0.0842(3) Uani 1 1 d . .
P1 P 0.79768(5) 0.06717(2) 0.21666(3) 0.01729(8) Uani 1 1 d . .
O1 O 0.57134(15) 0.04776(9) 0.30860(11) 0.0326(4) Uani 1 1 d . .
O2 O 0.71250(14) 0.16964(7) 0.08606(10) 0.0253(3) Uani 1 1 d . .
O3 O 0.61267(14) -0.02868(7) 0.12787(10) 0.0238(3) Uani 1 1 d . .
O4 O 0.93629(14) 0.10474(8) 0.06908(10) 0.0232(3) Uani 1 1 d . .
O5 O 0.85472(16) -0.08553(8) 0.21432(11) 0.0290(3) Uani 1 1 d . .
O6 O 0.82417(16) 0.09573(9) 0.40470(10) 0.0338(4) Uani 1 1 d . .
C1 C 0.64788(18) 0.11315(10) 0.20264(14) 0.0213(4) Uani 1 1 d . .
C2 C 0.5550(2) 0.10201(12) 0.25138(15) 0.0266(4) Uani 1 1 d . .
C3 C 0.4486(2) 0.14428(13) 0.23711(18) 0.0343(5) Uani 1 1 d . .
H3 H 0.3882 0.1378 0.2723 0.041 Uiso 1 1 calc R U
C4 C 0.4307(2) 0.19556(12) 0.1721(2) 0.0375(6) Uani 1 1 d . .
H4 H 0.3584 0.2245 0.1637 0.045 Uiso 1 1 calc R U
C5 C 0.5155(2) 0.20600(11) 0.11866(18) 0.0312(5) Uani 1 1 d . .
H5 H 0.5002 0.2404 0.0721 0.037 Uiso 1 1 calc R U
C6 C 0.62393(19) 0.16487(10) 0.13464(15) 0.0235(4) Uani 1 1 d . .
C7 C 0.4817(2) 0.03635(17) 0.36215(18) 0.0436(7) Uani 1 1 d . .
H7A H 0.4767 0.0761 0.3996 0.065 Uiso 1 1 calc R U
H7B H 0.5115 -0.0014 0.4054 0.065 Uiso 1 1 calc R U
H7C H 0.3954 0.0266 0.3180 0.065 Uiso 1 1 calc R U
C8 C 0.6975(2) 0.22014(12) 0.01474(18) 0.0342(5) Uani 1 1 d . .
H8A H 0.6115 0.2161 -0.0325 0.051 Uiso 1 1 calc R U
H8B H 0.7650 0.2149 -0.0173 0.051 Uiso 1 1 calc R U
H8C H 0.7058 0.2640 0.0452 0.051 Uiso 1 1 calc R U
C9 C 0.78053(18) 0.03270(9) 0.09986(12) 0.0176(3) Uani 1 1 d . .
C10 C 0.68386(18) -0.01588(10) 0.06710(13) 0.0197(3) Uani 1 1 d . .
C11 C 0.6632(2) -0.04623(11) -0.02151(14) 0.0252(4) Uani 1 1 d . .
H11 H 0.6006 -0.0806 -0.0419 0.030 Uiso 1 1 calc R U
C12 C 0.7363(2) -0.02493(12) -0.07907(14) 0.0293(4) Uani 1 1 d . .
H12 H 0.7236 -0.0456 -0.1396 0.035 Uiso 1 1 calc R U
C13 C 0.8271(2) 0.02519(11) -0.05198(13) 0.0247(4) Uani 1 1 d . .
H13 H 0.8738 0.0396 -0.0942 0.030 Uiso 1 1 calc R U
C14 C 0.84997(18) 0.05458(10) 0.03795(13) 0.0191(3) Uani 1 1 d . .
C15 C 0.5323(2) -0.08654(12) 0.11092(17) 0.0314(5) Uani 1 1 d . .
H15A H 0.4665 -0.0829 0.0482 0.047 Uiso 1 1 calc R U
H15B H 0.4891 -0.0904 0.1610 0.047 Uiso 1 1 calc R U
H15C H 0.5861 -0.1260 0.1119 0.047 Uiso 1 1 calc R U
C16 C 1.0004(2) 0.13102(12) 0.00461(17) 0.0305(4) Uani 1 1 d . .
H16A H 1.0478 0.0954 -0.0162 0.046 Uiso 1 1 calc R U
H16B H 1.0616 0.1657 0.0370 0.046 Uiso 1 1 calc R U
H16C H 0.9357 0.1500 -0.0513 0.046 Uiso 1 1 calc R U
C17 C 0.82374(19) 0.00442(11) 0.30875(13) 0.0232(4) Uani 1 1 d . .
C18 C 0.8274(2) 0.02862(13) 0.39981(14) 0.0293(4) Uani 1 1 d . .
C19 C 0.8345(2) -0.01432(16) 0.47579(15) 0.0403(6) Uani 1 1 d . .
H19 H 0.8334 0.0024 0.5363 0.048 Uiso 1 1 calc R U
C20 C 0.8430(3) -0.08138(16) 0.46140(18) 0.0455(7) Uani 1 1 d . .
H20 H 0.8447 -0.1111 0.5123 0.055 Uiso 1 1 calc R U
C21 C 0.8492(3) -0.10691(15) 0.37525(18) 0.0398(6) Uani 1 1 d . .
H21 H 0.8578 -0.1534 0.3679 0.048 Uiso 1 1 calc R U
C22 C 0.8426(2) -0.06386(12) 0.29858(14) 0.0273(4) Uani 1 1 d . .
C23 C 0.8010(3) 0.12589(17) 0.48665(18) 0.0496(8) Uani 1 1 d . .
H23A H 0.7199 0.1085 0.4947 0.074 Uiso 1 1 calc R U
H23B H 0.7939 0.1742 0.4776 0.074 Uiso 1 1 calc R U
H23C H 0.8734 0.1157 0.5438 0.074 Uiso 1 1 calc R U
C24 C 0.8850(3) -0.15362(12) 0.2055(2) 0.0422(6) Uani 1 1 d . .
H24A H 0.9701 -0.1638 0.2510 0.063 Uiso 1 1 calc R U
H24B H 0.8875 -0.1623 0.1401 0.063 Uiso 1 1 calc R U
H24C H 0.8184 -0.1816 0.2193 0.063 Uiso 1 1 calc R U
C25 C 0.5598(4) 0.1652(2) 0.6746(3) 0.0750(12) Uani 1 1 d . .
H25A H 0.4952 0.1377 0.6935 0.090 Uiso 1 1 calc R U
H25B H 0.5676 0.2081 0.7091 0.090 Uiso 1 1 calc R U

loop_
_atom_site_aniso_label
_atom_site_aniso_U_11
_atom_site_aniso_U_22
_atom_site_aniso_U_33
_atom_site_aniso_U_23
_atom_site_aniso_U_13
_atom_site_aniso_U_12
Au1 0.01557(3) 0.02514(4) 0.01634(3) -0.00398(3) 0.00644(2) -0.00039(3)
Cl1 0.0212(2) 0.0308(2) 0.02150(19) 0.00031(17) 0.00795(16) 0.00604(18)
Cl2 0.0203(2) 0.0416(3) 0.0376(3) -0.0144(2) 0.01192(19) -0.0086(2)
Cl3 0.0242(2) 0.0281(3) 0.0464(3) -0.0129(2) 0.0125(2) -0.0002(2)
Cl4 0.0781(6) 0.0719(6) 0.0540(5) 0.0078(4) 0.0162(4) 0.0185(5)
Cl5 0.0944(7) 0.0906(8) 0.0667(6) 0.0057(5) 0.0224(5) 0.0493(6)
P1 0.0157(2) 0.0227(2) 0.01418(18) 0.00019(16) 0.00561(15) 0.00020(17)
O1 0.0247(7) 0.0491(10) 0.0289(7) 0.0006(7) 0.0157(6) -0.0033(7)
O2 0.0233(7) 0.0242(7) 0.0296(7) 0.0059(6) 0.0096(6) 0.0050(6)
O3 0.0215(7) 0.0282(7) 0.0229(6) -0.0003(5) 0.0085(5) -0.0053(6)
O4 0.0243(7) 0.0275(7) 0.0202(6) 0.0024(5) 0.0104(5) -0.0051(6)
O5 0.0362(8) 0.0232(7) 0.0287(7) 0.0082(6) 0.0112(6) 0.0042(6)
O6 0.0317(8) 0.0522(11) 0.0197(7) -0.0099(7) 0.0112(6) -0.0053(8)
C1 0.0170(8) 0.0251(9) 0.0226(8) -0.0055(7) 0.0073(6) 0.0010(7)
C2 0.0179(8) 0.0365(12) 0.0267(9) -0.0117(8) 0.0089(7) -0.0059(8)
C3 0.0223(10) 0.0432(14) 0.0406(12) -0.0179(10) 0.0145(9) -0.0019(9)
C4 0.0209(10) 0.0318(12) 0.0598(16) -0.0171(11) 0.0120(10) 0.0036(9)
C5 0.0224(10) 0.0227(10) 0.0456(13) -0.0056(9) 0.0055(9) 0.0037(8)
C6 0.0187(9) 0.0213(9) 0.0293(9) -0.0056(7) 0.0054(7) 0.0003(7)
C7 0.0308(12) 0.073(2) 0.0338(12) -0.0016(12) 0.0206(10) -0.0117(12)
C8 0.0364(12) 0.0262(11) 0.0406(12) 0.0112(9) 0.0122(10) 0.0063(9)
C9 0.0186(8) 0.0200(8) 0.0143(7) 0.0008(6) 0.0050(6) 0.0009(6)
C10 0.0174(8) 0.0227(9) 0.0185(8) 0.0019(7) 0.0046(6) 0.0013(7)
C11 0.0229(9) 0.0283(10) 0.0225(9) -0.0065(7) 0.0039(7) -0.0024(8)
C12 0.0296(10) 0.0383(12) 0.0190(8) -0.0072(8) 0.0059(7) -0.0008(9)
C13 0.0269(10) 0.0333(11) 0.0151(8) -0.0015(7) 0.0082(7) 0.0007(8)
C14 0.0190(8) 0.0220(9) 0.0167(7) 0.0025(6) 0.0058(6) 0.0019(7)
C15 0.0276(11) 0.0294(11) 0.0369(11) 0.0025(9) 0.0091(9) -0.0084(9)
C16 0.0336(11) 0.0311(11) 0.0329(10) 0.0062(9) 0.0193(9) -0.0031(9)
C17 0.0199(9) 0.0345(11) 0.0154(7) 0.0059(7) 0.0058(6) -0.0018(8)
C18 0.0220(9) 0.0466(13) 0.0193(9) 0.0013(8) 0.0061(7) -0.0055(9)
C19 0.0339(12) 0.0701(19) 0.0164(9) 0.0101(10) 0.0066(8) -0.0085(12)
C20 0.0433(14) 0.0625(18) 0.0291(11) 0.0233(12) 0.0085(10) -0.0072(13)
C21 0.0388(13) 0.0443(14) 0.0349(12) 0.0209(11) 0.0089(10) -0.0017(11)
C22 0.0226(9) 0.0353(11) 0.0232(9) 0.0110(8) 0.0058(7) -0.0002(8)
C23 0.0422(14) 0.081(2) 0.0299(12) -0.0240(13) 0.0182(11) -0.0094(14)
C24 0.0527(16) 0.0249(11) 0.0583(16) 0.0096(11) 0.0305(13) 0.0062(11)
C25 0.085(3) 0.092(3) 0.058(2) -0.006(2) 0.037(2) 0.027(2)

loop_
_atom_type_symbol
_atom_type_description
_atom_type_scat_dispersion_real
_atom_type_scat_dispersion_imag
_atom_type_scat_source
C C 0.0033 0.0016 'International Tables Vol C Tables 4.2.6.8 and 6.1.1.4'
H H 0.0000 0.0000 'International Tables Vol C Tables 4.2.6.8 and 6.1.1.4'
O O 0.0106 0.0060 'International Tables Vol C Tables 4.2.6.8 and 6.1.1.4'
P P 0.1023 0.0942 'International Tables Vol C Tables 4.2.6.8 and 6.1.1.4'
Cl Cl 0.1484 0.1585 'International Tables Vol C Tables 4.2.6.8 and 6.1.1.4'
Au Au -2.0133 8.8022 'International Tables Vol C Tables 4.2.6.8 and 6.1.1.4'

loop_
_geom_angle_atom_site_label_1
_geom_angle_atom_site_label_2
_geom_angle_atom_site_label_3
_geom_angle
Cl3 Au1 Cl1 175.271(19)
Cl3 Au1 P1 95.12(2)
Cl1 Au1 P1 85.77(2)
Cl3 Au1 Cl2 89.06(2)
Cl1 Au1 Cl2 90.02(2)
P1 Au1 Cl2 175.782(19)
C9 P1 C17 112.78(9)
C9 P1 C1 104.60(9)
C17 P1 C1 112.07(9)
C9 P1 Au1 110.58(6)
C17 P1 Au1 103.00(7)
C1 P1 Au1 114.08(7)
C2 O1 C7 118.9(2)
C6 O2 C8 119.32(17)
C10 O3 C15 118.12(16)
C14 O4 C16 118.19(16)
C22 O5 C24 118.75(18)
C18 O6 C23 118.8(2)
C2 C1 C6 117.80(19)
C2 C1 P1 127.02(17)
C6 C1 P1 115.18(14)
O1 C2 C3 122.4(2)
O1 C2 C1 117.36(19)
C3 C2 C1 120.2(2)
C4 C3 C2 120.1(2)
C4 C3 H3 120.0
C2 C3 H3 120.0
C3 C4 C5 121.6(2)
C3 C4 H4 119.2
C5 C4 H4 119.2
C4 C5 C6 118.4(2)
C4 C5 H5 120.8
C6 C5 H5 120.8
O2 C6 C5 123.8(2)
O2 C6 C1 114.45(17)
C5 C6 C1 121.7(2)
O1 C7 H7A 109.5
O1 C7 H7B 109.5
H7A C7 H7B 109.5
O1 C7 H7C 109.5
H7A C7 H7C 109.5
H7B C7 H7C 109.5
O2 C8 H8A 109.5
O2 C8 H8B 109.5
H8A C8 H8B 109.5
O2 C8 H8C 109.5
H8A C8 H8C 109.5
H8B C8 H8C 109.5
C10 C9 C14 118.73(16)
C10 C9 P1 116.61(13)
C14 C9 P1 124.48(14)
O3 C10 C11 124.17(18)
O3 C10 C9 114.43(16)
C11 C10 C9 121.39(17)
C12 C11 C10 118.05(19)
C12 C11 H11 121.0
C10 C11 H11 121.0
C13 C12 C11 122.43(19)
C13 C12 H12 118.8
C11 C12 H12 118.8
C12 C13 C14 119.48(18)
C12 C13 H13 120.3
C14 C13 H13 120.3
O4 C14 C13 122.89(17)
O4 C14 C9 117.38(16)
C13 C14 C9 119.73(18)
O3 C15 H15A 109.5
O3 C15 H15B 109.5
H15A C15 H15B 109.5
O3 C15 H15C 109.5
H15A C15 H15C 109.5
H15B C15 H15C 109.5
O4 C16 H16A 109.5
O4 C16 H16B 109.5
H16A C16 H16B 109.5
O4 C16 H16C 109.5
H16A C16 H16C 109.5
H16B C16 H16C 109.5
C22 C17 C18 118.35(19)
C22 C17 P1 126.93(15)
C18 C17 P1 114.72(17)
O6 C18 C19 125.0(2)
O6 C18 C17 113.66(19)
C19 C18 C17 121.3(2)
C20 C19 C18 118.6(2)
C20 C19 H19 120.7
C18 C19 H19 120.7
C19 C20 C21 122.0(2)
C19 C20 H20 119.0
C21 C20 H20 119.0
C20 C21 C22 119.7(3)
C20 C21 H21 120.2
C22 C21 H21 120.2
O5 C22 C21 122.3(2)
O5 C22 C17 118.00(17)
C21 C22 C17 119.7(2)
O6 C23 H23A 109.5
O6 C23 H23B 109.5
H23A C23 H23B 109.5
O6 C23 H23C 109.5
H23A C23 H23C 109.5
H23B C23 H23C 109.5
O5 C24 H24A 109.5
O5 C24 H24B 109.5
H24A C24 H24B 109.5
O5 C24 H24C 109.5
H24A C24 H24C 109.5
H24B C24 H24C 109.5
Cl5 C25 Cl4 113.72(19)
Cl5 C25 H25A 108.8
Cl4 C25 H25A 108.8
Cl5 C25 H25B 108.8
Cl4 C25 H25B 108.8
H25A C25 H25B 107.7

loop_
_geom_bond_atom_site_label_1
_geom_bond_atom_site_label_2
_geom_bond_distance
Au1 Cl3 2.2874(7)
Au1 Cl1 2.2941(6)
Au1 P1 2.3261(6)
Au1 Cl2 2.3508(6)
Cl4 C25 1.751(4)
Cl5 C25 1.725(4)
P1 C9 1.8010(18)
P1 C17 1.806(2)
P1 C1 1.817(2)
O1 C2 1.354(3)
O1 C7 1.430(3)
O2 C6 1.351(2)
O2 C8 1.430(3)
O3 C10 1.360(2)
O3 C15 1.427(3)
O4 C14 1.355(2)
O4 C16 1.425(2)
O5 C22 1.349(3)
O5 C24 1.423(3)
O6 C18 1.353(3)
O6 C23 1.430(3)
C1 C2 1.408(3)
C1 C6 1.409(3)
C2 C3 1.391(3)
C3 C4 1.377(4)
C3 H3 0.9500
C4 C5 1.383(4)
C4 H4 0.9500
C5 C6 1.392(3)
C5 H5 0.9500
C7 H7A 0.9800
C7 H7B 0.9800
C7 H7C 0.9800
C8 H8A 0.9800
C8 H8B 0.9800
C8 H8C 0.9800
C9 C10 1.404(3)
C9 C14 1.405(2)
C10 C11 1.389(3)
C11 C12 1.380(3)
C11 H11 0.9500
C12 C13 1.378(3)
C12 H12 0.9500
C13 C14 1.395(3)
C13 H13 0.9500
C15 H15A 0.9800
C15 H15B 0.9800
C15 H15C 0.9800
C16 H16A 0.9800
C16 H16B 0.9800
C16 H16C 0.9800
C17 C22 1.403(3)
C17 C18 1.407(3)
C18 C19 1.391(3)
C19 C20 1.373(4)
C19 H19 0.9500
C20 C21 1.380(4)
C20 H20 0.9500
C21 C22 1.402(3)
C21 H21 0.9500
C23 H23A 0.9800
C23 H23B 0.9800
C23 H23C 0.9800
C24 H24A 0.9800
C24 H24B 0.9800
C24 H24C 0.9800
C25 H25A 0.9900
C25 H25B 0.9900

loop_
_geom_torsion_atom_site_label_1
_geom_torsion_atom_site_label_2
_geom_torsion_atom_site_label_3
_geom_torsion_atom_site_label_4
_geom_torsion
C9 P1 C1 C2 119.39(18)
C17 P1 C1 C2 -3.1(2)
Au1 P1 C1 C2 -119.67(17)
C9 P1 C1 C6 -60.03(17)
C17 P1 C1 C6 177.47(15)
Au1 P1 C1 C6 60.91(16)
C7 O1 C2 C3 -5.0(3)
C7 O1 C2 C1 177.6(2)
C6 C1 C2 O1 172.85(18)
P1 C1 C2 O1 -6.6(3)
C6 C1 C2 C3 -4.6(3)
P1 C1 C2 C3 175.96(17)
O1 C2 C3 C4 -174.6(2)
C1 C2 C3 C4 2.8(3)
C2 C3 C4 C5 0.9(4)
C3 C4 C5 C6 -2.6(3)
C8 O2 C6 C5 1.1(3)
C8 O2 C6 C1 179.62(19)
C4 C5 C6 O2 179.0(2)
C4 C5 C6 C1 0.6(3)
C2 C1 C6 O2 -175.62(17)
P1 C1 C6 O2 3.9(2)
C2 C1 C6 C5 3.0(3)
P1 C1 C6 C5 -177.57(16)
C17 P1 C9 C10 55.16(17)
C1 P1 C9 C10 -66.88(16)
Au1 P1 C9 C10 169.89(12)
C17 P1 C9 C14 -129.74(16)
C1 P1 C9 C14 108.22(17)
Au1 P1 C9 C14 -15.01(18)
C15 O3 C10 C11 14.8(3)
C15 O3 C10 C9 -166.72(17)
C14 C9 C10 O3 -173.27(16)
P1 C9 C10 O3 2.1(2)
C14 C9 C10 C11 5.3(3)
P1 C9 C10 C11 -179.33(15)
O3 C10 C11 C12 175.22(19)
C9 C10 C11 C12 -3.2(3)
C10 C11 C12 C13 -0.5(3)
C11 C12 C13 C14 2.0(3)
C16 O4 C14 C13 3.9(3)
C16 O4 C14 C9 -175.32(18)
C12 C13 C14 O4 -179.03(19)
C12 C13 C14 C9 0.1(3)
C10 C9 C14 O4 175.54(16)
P1 C9 C14 O4 0.5(3)
C10 C9 C14 C13 -3.7(3)
P1 C9 C14 C13 -178.69(15)
C9 P1 C17 C22 6.1(2)
C1 P1 C17 C22 123.82(18)
Au1 P1 C17 C22 -113.13(18)
C9 P1 C17 C18 -175.21(14)
C1 P1 C17 C18 -57.48(18)
Au1 P1 C17 C18 65.57(16)
C23 O6 C18 C19 -12.8(3)
C23 O6 C18 C17 167.5(2)
C22 C17 C18 O6 172.34(18)
P1 C17 C18 O6 -6.5(2)
C22 C17 C18 C19 -7.3(3)
P1 C17 C18 C19 173.89(17)
O6 C18 C19 C20 -177.1(2)
C17 C18 C19 C20 2.5(4)
C18 C19 C20 C21 2.2(4)
C19 C20 C21 C22 -2.0(4)
C24 O5 C22 C21 -4.9(3)
C24 O5 C22 C17 174.7(2)
C20 C21 C22 O5 176.6(2)
C20 C21 C22 C17 -3.0(4)
C18 C17 C22 O5 -172.12(18)
P1 C17 C22 O5 6.5(3)
C18 C17 C22 C21 7.4(3)
P1 C17 C22 C21 -173.92(17)
